data_7117717
loop_
_publ_author_name
'Amol P. Jadhav'
'V. U. Bhaskara Rao'
'Pradeep Singh'
'R. G. Gonnade'
'Ravi P. Singh'

_publ_section_title
;
 Asymmetric vinylogous Michael reaction of cyclic enones with silyloxy
 furans
;
_journal_name_full Chem.Commun.
_journal_page_first 13941
_journal_paper_doi 10.1039/C5cc05617A
_journal_volume 51
_journal_year 2015
_chemical_absolute_configuration syn
_chemical_formula_moiety 'C14 H20 O2 S2'
_chemical_formula_sum 'C14 H20 O2 S2'
_chemical_formula_weight 284.42
_chemical_name_systematic
; 
 ? 
;
_space_group_IT_number 19
_symmetry_cell_setting orthorhombic
_symmetry_space_group_name_Hall 'P 2ac 2ab'
_symmetry_space_group_name_H-M 'P 21 21 21'
_atom_sites_solution_hydrogens geom
_atom_sites_solution_primary direct
_atom_sites_solution_secondary difmap
_audit_creation_method SHELXL-97
_audit_update_record
;
2015-07-08 deposited with the CCDC.
2015-07-23 downloaded from the CCDC.
;
_cell_angle_alpha 90.00
_cell_angle_beta 90.00
_cell_angle_gamma 90.00
_cell_formula_units_Z 4
_cell_length_a 10.1194(14)
_cell_length_b 11.6313(16)
_cell_length_c 12.1672(17)
_cell_measurement_temperature 273(2)
_cell_volume 1432.1(3)
_computing_cell_refinement 'Bruker SMART'
_computing_data_collection 'Bruker SMART'
_computing_data_reduction 'Bruker SAINT'
_computing_molecular_graphics 'Bruker SHELXTL'
_computing_publication_material 'Bruker SHELXTL'
_computing_structure_refinement 'SHELXL-97 (Sheldrick, 1997)'
_computing_structure_solution 'SHELXS-97 (Sheldrick, 1990)'
_diffrn_ambient_temperature 273(2)
_diffrn_measured_fraction_theta_full 1.000
_diffrn_measured_fraction_theta_max 1.000
_diffrn_measurement_device_type 'CCD area detector'
_diffrn_measurement_method 'phi and omega scans'
_diffrn_radiation_monochromator graphite
_diffrn_radiation_source 'fine-focus sealed tube'
_diffrn_radiation_type MoK\a
_diffrn_radiation_wavelength 0.71073
_diffrn_reflns_av_R_equivalents 0.0507
_diffrn_reflns_av_sigmaI/netI 0.0405
_diffrn_reflns_limit_h_max 12
_diffrn_reflns_limit_h_min -12
_diffrn_reflns_limit_k_max 13
_diffrn_reflns_limit_k_min -13
_diffrn_reflns_limit_l_max 14
_diffrn_reflns_limit_l_min -14
_diffrn_reflns_number 13875
_diffrn_reflns_theta_full 25.00
_diffrn_reflns_theta_max 25.00
_diffrn_reflns_theta_min 2.42
_exptl_absorpt_coefficient_mu 0.364
_exptl_absorpt_correction_T_max 0.957
_exptl_absorpt_correction_T_min 0.926
_exptl_absorpt_correction_type multi-scan
_exptl_absorpt_process_details '(SADABS; Bruker, 2000)'
_exptl_crystal_colour white
_exptl_crystal_density_diffrn 1.319
_exptl_crystal_density_method 'not measured'
_exptl_crystal_description plate
_exptl_crystal_F_000 608.0
_exptl_crystal_size_max 0.211
_exptl_crystal_size_mid 0.178
_exptl_crystal_size_min 0.122
_refine_diff_density_max 0.243
_refine_diff_density_min -0.163
_refine_diff_density_rms 0.044
_refine_ls_abs_structure_details 'Flack H D (1983), Acta Cryst. A39, 876-881'
_refine_ls_abs_structure_Flack 0.07(9)
_refine_ls_extinction_method none
_refine_ls_goodness_of_fit_ref 1.059
_refine_ls_hydrogen_treatment mixed
_refine_ls_matrix_type full
_refine_ls_number_parameters 164
_refine_ls_number_reflns 2511
_refine_ls_number_restraints 0
_refine_ls_restrained_S_all 1.059
_refine_ls_R_factor_all 0.0451
_refine_ls_R_factor_gt 0.0404
_refine_ls_shift/su_max 0.002
_refine_ls_shift/su_mean 0.001
_refine_ls_structure_factor_coef Fsqd
_refine_ls_weighting_details 'calc w=1/[\s^2^(Fo^2^)+(0.0497P)^2^+0.0414P] where P=(Fo^2^+2Fc^2^)/3'
_refine_ls_weighting_scheme calc
_refine_ls_wR_factor_gt 0.0890
_refine_ls_wR_factor_ref 0.0910
_reflns_number_gt 2277
_reflns_number_total 2511
_reflns_threshold_expression >2sigma(I)
_cod_data_source_file c5cc05617a2.cif
_cod_data_source_block 3mem
_cod_original_sg_symbol_Hall P2ac2ab
_cod_original_sg_symbol_H-M P212121
_cod_database_code 7117717

loop_
_symmetry_equiv_pos_as_xyz
'x, y, z'
'-x+1/2, -y, z+1/2'
'-x, y+1/2, -z+1/2'
'x+1/2, -y+1/2, -z'

loop_
_atom_site_label
_atom_site_type_symbol
_atom_site_fract_x
_atom_site_fract_y
_atom_site_fract_z
_atom_site_U_iso_or_equiv
_atom_site_adp_type
_atom_site_occupancy
_atom_site_symmetry_multiplicity
_atom_site_calc_flag
_atom_site_refinement_flags
_atom_site_disorder_assembly
_atom_site_disorder_group
S1 S 0.19350(7) 0.70595(6) 0.03270(5) 0.0416(2) Uani 1 1 d . . .
S2 S 0.27385(8) 0.90845(6) 0.17128(6) 0.0466(2) Uani 1 1 d . . .
O1 O 0.21287(19) 0.63199(15) 0.48791(14) 0.0410(5) Uani 1 1 d . . .
O2 O 0.1770(3) 0.7601(2) 0.6217(2) 0.0677(7) Uani 1 1 d . . .
C1 C 0.2810(3) 0.7862(3) -0.0720(2) 0.0508(7) Uani 1 1 d . . .
H1A H 0.3725 0.7613 -0.0726 0.061 Uiso 1 1 calc R . .
H1B H 0.2432 0.7676 -0.1430 0.061 Uiso 1 1 calc R . .
C2 C 0.2775(3) 0.9148(3) -0.0571(2) 0.0565(8) Uani 1 1 d . . .
H2A H 0.3163 0.9511 -0.1212 0.068 Uiso 1 1 calc R . .
H2B H 0.1862 0.9397 -0.0521 0.068 Uiso 1 1 calc R . .
C3 C 0.3505(3) 0.9539(3) 0.0441(3) 0.0506(7) Uani 1 1 d . . .
H3A H 0.3560 1.0372 0.0435 0.061 Uiso 1 1 calc R . .
H3B H 0.4400 0.9240 0.0415 0.061 Uiso 1 1 calc R . .
C4 C 0.2753(3) 0.7516(2) 0.16044(19) 0.0327(6) Uani 1 1 d . . .
C5 C 0.4148(2) 0.7037(2) 0.1701(2) 0.0388(6) Uani 1 1 d . . .
H5A H 0.4630 0.7205 0.1031 0.047 Uiso 1 1 calc R . .
H5B H 0.4599 0.7417 0.2304 0.047 Uiso 1 1 calc R . .
C6 C 0.4158(3) 0.5752(3) 0.1897(2) 0.0451(7) Uani 1 1 d . . .
H6A H 0.5063 0.5488 0.1964 0.054 Uiso 1 1 calc R . .
H6B H 0.3762 0.5365 0.1272 0.054 Uiso 1 1 calc R . .
C7 C 0.1896(3) 0.7127(2) 0.2577(2) 0.0355(6) Uani 1 1 d . . .
H7A H 0.0984 0.7312 0.2408 0.043 Uiso 1 1 calc R . .
H7B H 0.2145 0.7581 0.3213 0.043 Uiso 1 1 calc R . .
C8 C 0.3399(3) 0.5443(2) 0.2933(2) 0.0428(7) Uani 1 1 d . . .
H8A H 0.3837 0.5785 0.3562 0.051 Uiso 1 1 calc R . .
H8B H 0.3414 0.4615 0.3028 0.051 Uiso 1 1 calc R . .
C9 C 0.1960(3) 0.5852(2) 0.29035(19) 0.0350(6) Uani 1 1 d . . .
C10 C 0.1142(3) 0.5069(3) 0.2152(2) 0.0527(8) Uani 1 1 d . . .
H10A H 0.0272 0.5386 0.2065 0.079 Uiso 1 1 calc R . .
H10B H 0.1079 0.4318 0.2474 0.079 Uiso 1 1 calc R . .
H10C H 0.1562 0.5014 0.1447 0.079 Uiso 1 1 calc R . .
C11 C 0.1360(3) 0.5722(2) 0.4063(2) 0.0400(7) Uani 1 1 d . . .
H11 H 0.1345 0.4903 0.4253 0.048 Uiso 1 1 calc R . .
C12 C 0.0010(3) 0.6197(3) 0.4221(3) 0.0510(8) Uani 1 1 d . . .
H12 H -0.0727 0.5993 0.3808 0.061 Uiso 1 1 calc R . .
C13 C 0.0010(3) 0.6943(3) 0.5025(3) 0.0552(8) Uani 1 1 d . . .
H13 H -0.0724 0.7349 0.5271 0.066 Uiso 1 1 calc R . .
C14 C 0.1334(3) 0.7038(3) 0.5474(2) 0.0463(7) Uani 1 1 d . . .

loop_
_atom_site_aniso_label
_atom_site_aniso_U_11
_atom_site_aniso_U_22
_atom_site_aniso_U_33
_atom_site_aniso_U_23
_atom_site_aniso_U_13
_atom_site_aniso_U_12
S1 0.0408(4) 0.0535(4) 0.0305(3) 0.0030(3) -0.0077(3) -0.0071(3)
S2 0.0600(5) 0.0362(4) 0.0435(4) -0.0005(3) 0.0059(4) 0.0018(3)
O1 0.0462(11) 0.0465(11) 0.0302(9) 0.0029(8) 0.0016(9) 0.0036(9)
O2 0.0882(18) 0.0627(14) 0.0523(13) -0.0172(11) 0.0077(13) -0.0035(13)
C1 0.0501(17) 0.071(2) 0.0312(14) 0.0049(14) -0.0040(13) -0.0021(16)
C2 0.0525(18) 0.070(2) 0.0468(17) 0.0265(16) 0.0032(14) 0.0023(18)
C3 0.0549(17) 0.0398(16) 0.0571(19) 0.0108(15) 0.0091(16) -0.0040(13)
C4 0.0321(13) 0.0400(14) 0.0260(12) 0.0007(10) -0.0043(11) -0.0011(11)
C5 0.0300(13) 0.0548(17) 0.0316(13) 0.0000(14) -0.0001(11) 0.0007(12)
C6 0.0372(15) 0.0569(19) 0.0413(16) -0.0011(15) 0.0012(12) 0.0144(13)
C7 0.0329(13) 0.0413(14) 0.0322(13) 0.0008(11) 0.0014(11) 0.0078(13)
C8 0.0518(18) 0.0389(15) 0.0377(15) 0.0040(12) -0.0005(13) 0.0093(13)
C9 0.0391(14) 0.0376(14) 0.0284(12) 0.0011(11) -0.0004(11) -0.0038(13)
C10 0.063(2) 0.0520(19) 0.0430(17) -0.0032(15) -0.0004(15) -0.0155(17)
C11 0.0474(15) 0.0377(16) 0.0349(15) 0.0049(12) 0.0006(12) -0.0058(13)
C12 0.0401(16) 0.068(2) 0.0450(18) 0.0098(16) 0.0094(13) -0.0099(15)
C13 0.0476(17) 0.066(2) 0.0523(19) 0.0043(18) 0.0184(14) 0.0084(16)
C14 0.0601(18) 0.0390(15) 0.0398(16) 0.0053(15) 0.0143(14) -0.0001(14)

loop_
_atom_type_symbol
_atom_type_description
_atom_type_scat_dispersion_real
_atom_type_scat_dispersion_imag
_atom_type_scat_source
C C 0.0033 0.0016 'International Tables Vol C Tables 4.2.6.8 and 6.1.1.4'
H H 0.0000 0.0000 'International Tables Vol C Tables 4.2.6.8 and 6.1.1.4'
O O 0.0106 0.0060 'International Tables Vol C Tables 4.2.6.8 and 6.1.1.4'
S S 0.1246 0.1234 'International Tables Vol C Tables 4.2.6.8 and 6.1.1.4'

loop_
_geom_angle_atom_site_label_1
_geom_angle_atom_site_label_2
_geom_angle_atom_site_label_3
_geom_angle
_geom_angle_site_symmetry_1
_geom_angle_site_symmetry_3
C1 S1 C4 103.03(13) . .
C3 S2 C4 103.08(13) . .
C14 O1 C11 110.0(2) . .
C2 C1 S1 114.6(2) . .
C2 C1 H1A 108.6 . .
S1 C1 H1A 108.6 . .
C2 C1 H1B 108.6 . .
S1 C1 H1B 108.6 . .
H1A C1 H1B 107.6 . .
C3 C2 C1 112.7(2) . .
C3 C2 H2A 109.0 . .
C1 C2 H2A 109.0 . .
C3 C2 H2B 109.0 . .
C1 C2 H2B 109.0 . .
H2A C2 H2B 107.8 . .
C2 C3 S2 113.6(2) . .
C2 C3 H3A 108.9 . .
S2 C3 H3A 108.9 . .
C2 C3 H3B 108.9 . .
S2 C3 H3B 108.9 . .
H3A C3 H3B 107.7 . .
C5 C4 C7 110.9(2) . .
C5 C4 S2 111.53(18) . .
C7 C4 S2 103.52(16) . .
C5 C4 S1 112.14(17) . .
C7 C4 S1 108.20(17) . .
S2 C4 S1 110.20(13) . .
C6 C5 C4 112.3(2) . .
C6 C5 H5A 109.1 . .
C4 C5 H5A 109.1 . .
C6 C5 H5B 109.1 . .
C4 C5 H5B 109.1 . .
H5A C5 H5B 107.9 . .
C5 C6 C8 111.2(2) . .
C5 C6 H6A 109.4 . .
C8 C6 H6A 109.4 . .
C5 C6 H6B 109.4 . .
C8 C6 H6B 109.4 . .
H6A C6 H6B 108.0 . .
C4 C7 C9 117.4(2) . .
C4 C7 H7A 108.0 . .
C9 C7 H7A 108.0 . .
C4 C7 H7B 108.0 . .
C9 C7 H7B 108.0 . .
H7A C7 H7B 107.2 . .
C6 C8 C9 112.8(2) . .
C6 C8 H8A 109.0 . .
C9 C8 H8A 109.0 . .
C6 C8 H8B 109.0 . .
C9 C8 H8B 109.0 . .
H8A C8 H8B 107.8 . .
C8 C9 C10 110.0(2) . .
C8 C9 C7 110.2(2) . .
C10 C9 C7 113.4(2) . .
C8 C9 C11 108.8(2) . .
C10 C9 C11 105.9(2) . .
C7 C9 C11 108.3(2) . .
C9 C10 H10A 109.5 . .
C9 C10 H10B 109.5 . .
H10A C10 H10B 109.5 . .
C9 C10 H10C 109.5 . .
H10A C10 H10C 109.5 . .
H10B C10 H10C 109.5 . .
O1 C11 C12 103.2(2) . .
O1 C11 C9 111.7(2) . .
C12 C11 C9 116.3(2) . .
O1 C11 H11 108.4 . .
C12 C11 H11 108.4 . .
C9 C11 H11 108.4 . .
C13 C12 C11 110.1(3) . .
C13 C12 H12 125.0 . .
C11 C12 H12 125.0 . .
C12 C13 C14 109.4(3) . .
C12 C13 H13 125.3 . .
C14 C13 H13 125.3 . .
O2 C14 O1 121.0(3) . .
O2 C14 C13 131.6(3) . .
O1 C14 C13 107.3(3) . .

loop_
_geom_bond_atom_site_label_1
_geom_bond_atom_site_label_2
_geom_bond_distance
_geom_bond_site_symmetry_2
S1 C1 1.810(3) .
S1 C4 1.839(2) .
S2 C3 1.810(3) .
S2 C4 1.829(3) .
O1 C14 1.367(3) .
O1 C11 1.440(3) .
O2 C14 1.201(4) .
C1 C2 1.507(4) .
C1 H1A 0.9700 .
C1 H1B 0.9700 .
C2 C3 1.507(4) .
C2 H2A 0.9700 .
C2 H2B 0.9700 .
C3 H3A 0.9700 .
C3 H3B 0.9700 .
C4 C5 1.522(4) .
C4 C7 1.535(3) .
C5 C6 1.513(4) .
C5 H5A 0.9700 .
C5 H5B 0.9700 .
C6 C8 1.520(4) .
C6 H6A 0.9700 .
C6 H6B 0.9700 .
C7 C9 1.536(4) .
C7 H7A 0.9700 .
C7 H7B 0.9700 .
C8 C9 1.532(4) .
C8 H8A 0.9700 .
C8 H8B 0.9700 .
C9 C10 1.534(4) .
C9 C11 1.544(3) .
C10 H10A 0.9600 .
C10 H10B 0.9600 .
C10 H10C 0.9600 .
C11 C12 1.486(4) .
C11 H11 0.9800 .
C12 C13 1.307(4) .
C12 H12 0.9300 .
C13 C14 1.451(4) .
C13 H13 0.9300 .

loop_
_geom_torsion_atom_site_label_1
_geom_torsion_atom_site_label_2
_geom_torsion_atom_site_label_3
_geom_torsion_atom_site_label_4
_geom_torsion
_geom_torsion_site_symmetry_1
_geom_torsion_site_symmetry_2
_geom_torsion_site_symmetry_3
_geom_torsion_site_symmetry_4
C4 S1 C1 C2 -57.9(2) . . . .
S1 C1 C2 C3 66.1(3) . . . .
C1 C2 C3 S2 -66.9(3) . . . .
C4 S2 C3 C2 60.0(2) . . . .
C3 S2 C4 C5 70.1(2) . . . .
C3 S2 C4 C7 -170.60(17) . . . .
C3 S2 C4 S1 -55.08(16) . . . .
C1 S1 C4 C5 -70.9(2) . . . .
C1 S1 C4 C7 166.52(18) . . . .
C1 S1 C4 S2 53.99(17) . . . .
C7 C4 C5 C6 51.0(3) . . . .
S2 C4 C5 C6 165.80(17) . . . .
S1 C4 C5 C6 -70.1(2) . . . .
C4 C5 C6 C8 -58.2(3) . . . .
C5 C4 C7 C9 -46.0(3) . . . .
S2 C4 C7 C9 -165.74(19) . . . .
S1 C4 C7 C9 77.3(2) . . . .
C5 C6 C8 C9 57.9(3) . . . .
C6 C8 C9 C10 75.7(3) . . . .
C6 C8 C9 C7 -50.0(3) . . . .
C6 C8 C9 C11 -168.7(2) . . . .
C4 C7 C9 C8 45.3(3) . . . .
C4 C7 C9 C10 -78.5(3) . . . .
C4 C7 C9 C11 164.2(2) . . . .
C14 O1 C11 C12 1.6(3) . . . .
C14 O1 C11 C9 127.3(2) . . . .
C8 C9 C11 O1 55.5(3) . . . .
C10 C9 C11 O1 173.7(2) . . . .
C7 C9 C11 O1 -64.3(3) . . . .
C8 C9 C11 C12 173.6(2) . . . .
C10 C9 C11 C12 -68.2(3) . . . .
C7 C9 C11 C12 53.7(3) . . . .
O1 C11 C12 C13 -1.0(3) . . . .
C9 C11 C12 C13 -123.6(3) . . . .
C11 C12 C13 C14 0.0(3) . . . .
C11 O1 C14 O2 178.2(3) . . . .
C11 O1 C14 C13 -1.7(3) . . . .
C12 C13 C14 O2 -178.9(3) . . . .
C12 C13 C14 O1 1.0(3) . . . .
